data_4331171
loop_
_publ_author_name
'Yoshihiro Matano'
'Tarou Shibano'
'Haruyuki Nakano'
'Yoshifumi Kimura'
'Hiroshi Imahori'

_publ_section_title
;
 Free Base and Metal Complexes of 5,15-Diaza-10,20-dimesitylporphyrins:
 Synthesis, Structures, Optical and Electrochemical Properties, and
 Aromaticities
;
_journal_name_full 'Inorganic Chemistry'
_journal_page_first 12879
_journal_page_last 12890
_journal_paper_doi 10.1021/ic301835c
_journal_volume 51
_journal_year 2012
_chemical_formula_moiety 'C36 H30 N6 Pt'
_chemical_formula_sum 'C36 H30 N6 Pt'
_chemical_formula_weight 741.75
_chemical_name_systematic
; 
 ? 
;
_space_group_IT_number 147
_symmetry_cell_setting trigonal
_symmetry_Int_Tables_number 147
_symmetry_space_group_name_Hall '-P 3'
_symmetry_space_group_name_H-M 'P -3'
_atom_sites_solution_hydrogens geom
_atom_sites_solution_primary direct
_atom_sites_solution_secondary difmap
_audit_creation_method SHELXL-97
_cell_angle_alpha 90.00
_cell_angle_beta 90.00
_cell_angle_gamma 120.00
_cell_formula_units_Z 3
_cell_length_a 15.3958(18)
_cell_length_b 15.3958(18)
_cell_length_c 11.2532(13)
_cell_measurement_reflns_used 7912
_cell_measurement_temperature 143(2)
_cell_measurement_theta_max 27.46
_cell_measurement_theta_min 3.06
_cell_volume 2310.0(5)
_computing_cell_refinement 'CrystalClear (Rigaku/MSC Inc., 2006)'
_computing_data_collection 'CrystalClear (Rigaku/MSC Inc., 2006)'
_computing_data_reduction 'CrystalClear (Rigaku/MSC Inc., 2006)'
_computing_molecular_graphics 'CrystalStructure 4.0 (Rigaku, 2010)'
_computing_publication_material 'CrystalStructure 4.0 (Rigaku, 2010)'
_computing_structure_refinement 'SHELXL97 (Sheldrick, 2008)'
_computing_structure_solution 'Il Milione (Burla, et al., 2007)'
_diffrn_ambient_temperature 143(2)
_diffrn_detector_area_resol_mean 14.629
_diffrn_measured_fraction_theta_full 0.998
_diffrn_measured_fraction_theta_max 0.998
_diffrn_measurement_device_type 'Rigaku Saturn70'
_diffrn_measurement_method ?\w
_diffrn_radiation_monochromator graphite
_diffrn_radiation_source 'fine-focus sealed tube'
_diffrn_radiation_type MoK\a
_diffrn_radiation_wavelength 0.71070
_diffrn_reflns_av_R_equivalents 0.0440
_diffrn_reflns_av_sigmaI/netI 0.0308
_diffrn_reflns_limit_h_max 19
_diffrn_reflns_limit_h_min -19
_diffrn_reflns_limit_k_max 19
_diffrn_reflns_limit_k_min -19
_diffrn_reflns_limit_l_max 14
_diffrn_reflns_limit_l_min -14
_diffrn_reflns_number 27782
_diffrn_reflns_theta_full 27.46
_diffrn_reflns_theta_max 27.46
_diffrn_reflns_theta_min 3.06
_exptl_absorpt_coefficient_mu 4.591
_exptl_absorpt_correction_T_max 0.9138
_exptl_absorpt_correction_T_min 0.3397
_exptl_absorpt_correction_type multi-scan
_exptl_absorpt_process_details 'REQAB (Rigaku, 1998)'
_exptl_crystal_colour purple
_exptl_crystal_density_diffrn 1.600
_exptl_crystal_description platelet
_exptl_crystal_F_000 1098
_exptl_crystal_size_max 0.30
_exptl_crystal_size_mid 0.20
_exptl_crystal_size_min 0.02
_refine_diff_density_max 3.691
_refine_diff_density_min -2.110
_refine_diff_density_rms 0.100
_refine_ls_extinction_method none
_refine_ls_goodness_of_fit_ref 1.056
_refine_ls_hydrogen_treatment constr
_refine_ls_matrix_type full
_refine_ls_number_parameters 196
_refine_ls_number_reflns 3536
_refine_ls_number_restraints 0
_refine_ls_restrained_S_all 1.056
_refine_ls_R_factor_all 0.0241
_refine_ls_R_factor_gt 0.0235
_refine_ls_shift/su_max 0.000
_refine_ls_shift/su_mean 0.000
_refine_ls_structure_factor_coef Fsqd
_refine_ls_weighting_details 'calc w=1/[\s^2^(Fo^2^)+(0.0280P)^2^+0.0000P] where P=(Fo^2^+2Fc^2^)/3'
_refine_ls_weighting_scheme calc
_refine_ls_wR_factor_gt 0.0533
_refine_ls_wR_factor_ref 0.0557
_reflns_number_gt 3476
_reflns_number_total 3536
_reflns_threshold_expression >2sigma(I)
_cod_data_source_file ic301835c_si_002_4.cif
_cod_data_source_block shelxl_2Pt
_cod_database_code 4331171

loop_
_symmetry_equiv_pos_as_xyz
'x, y, z'
'-y, x-y, z'
'-x+y, -x, z'
'-x, -y, -z'
'y, -x+y, -z'
'x-y, x, -z'

loop_
_atom_site_label
_atom_site_type_symbol
_atom_site_fract_x
_atom_site_fract_y
_atom_site_fract_z
_atom_site_U_iso_or_equiv
_atom_site_adp_type
_atom_site_occupancy
_atom_site_symmetry_multiplicity
_atom_site_calc_flag
_atom_site_refinement_flags
Pt1 Pt 0.5000 1.0000 0.5000 0.02013(6) Uani 1 2 d S
N1 N 0.45446(16) 0.99692(15) 0.33430(18) 0.0213(4) Uani 1 1 d .
N2 N 0.53532(16) 0.89618(15) 0.45814(18) 0.0228(5) Uani 1 1 d .
N3 N 0.48688(17) 0.87083(16) 0.2502(2) 0.0270(5) Uani 1 1 d .
C1 C 0.41271(19) 1.05051(19) 0.2885(2) 0.0227(5) Uani 1 1 d .
C2 C 0.3879(2) 1.0228(2) 0.1651(2) 0.0288(6) Uani 1 1 d .
H2 H 0.3582 1.0485 0.1121 0.035 Uiso 1 1 calc R
C3 C 0.4145(2) 0.9542(2) 0.1388(2) 0.0298(6) Uani 1 1 d .
H3 H 0.4074 0.9229 0.0639 0.036 Uiso 1 1 calc R
C4 C 0.45576(19) 0.93702(19) 0.2448(2) 0.0242(6) Uani 1 1 d .
C5 C 0.5232(2) 0.85281(19) 0.3477(2) 0.0255(6) Uani 1 1 d .
C6 C 0.5567(2) 0.7808(2) 0.3530(3) 0.0320(6) Uani 1 1 d .
H6 H 0.5561 0.7400 0.2893 0.038 Uiso 1 1 calc R
C7 C 0.5890(2) 0.7816(2) 0.4640(3) 0.0303(6) Uani 1 1 d .
H7 H 0.6152 0.7414 0.4931 0.036 Uiso 1 1 calc R
C8 C 0.57656(19) 0.85466(19) 0.5309(2) 0.0238(6) Uani 1 1 d .
C9 C 0.60303(19) 0.88038(19) 0.6489(2) 0.0242(6) Uani 1 1 d .
C10 C 0.65816(19) 0.83574(18) 0.7117(3) 0.0248(6) Uani 1 1 d .
C11 C 0.6064(2) 0.7486(2) 0.7801(2) 0.0280(6) Uani 1 1 d .
C12 C 0.6622(2) 0.7137(2) 0.8409(3) 0.0323(6) Uani 1 1 d .
H12 H 0.6278 0.6544 0.8873 0.039 Uiso 1 1 calc R
C13 C 0.7659(2) 0.7628(2) 0.8359(3) 0.0331(7) Uani 1 1 d .
C14 C 0.8145(2) 0.8477(2) 0.7646(3) 0.0336(7) Uani 1 1 d .
H14 H 0.8855 0.8815 0.7592 0.040 Uiso 1 1 calc R
C15 C 0.7627(2) 0.8846(2) 0.7010(3) 0.0286(6) Uani 1 1 d .
C16 C 0.4938(2) 0.6921(2) 0.7870(3) 0.0390(7) Uani 1 1 d .
H16A H 0.4711 0.6269 0.8249 0.047 Uiso 1 1 calc R
H16B H 0.4658 0.6818 0.7066 0.047 Uiso 1 1 calc R
H16C H 0.4712 0.7308 0.8338 0.047 Uiso 1 1 calc R
C17 C 0.8252(3) 0.7258(3) 0.9053(3) 0.0462(8) Uani 1 1 d .
H17A H 0.8379 0.7540 0.9857 0.055 Uiso 1 1 calc R
H17B H 0.8892 0.7468 0.8652 0.055 Uiso 1 1 calc R
H17C H 0.7868 0.6524 0.9100 0.055 Uiso 1 1 calc R
C18 C 0.8182(2) 0.9743(2) 0.6205(3) 0.0374(7) Uani 1 1 d .
H18A H 0.8153 1.0316 0.6540 0.045 Uiso 1 1 calc R
H18B H 0.7869 0.9585 0.5418 0.045 Uiso 1 1 calc R
H18C H 0.8883 0.9911 0.6136 0.045 Uiso 1 1 calc R

loop_
_atom_site_aniso_label
_atom_site_aniso_U_11
_atom_site_aniso_U_22
_atom_site_aniso_U_33
_atom_site_aniso_U_23
_atom_site_aniso_U_13
_atom_site_aniso_U_12
Pt1 0.02189(9) 0.01827(8) 0.02119(9) 0.00006(5) -0.00009(5) 0.01076(6)
N1 0.0235(11) 0.0206(11) 0.0196(11) 0.0008(8) 0.0006(9) 0.0109(9)
N2 0.0259(11) 0.0214(11) 0.0237(11) 0.0022(9) 0.0018(9) 0.0138(9)
N3 0.0329(13) 0.0265(12) 0.0246(12) -0.0024(10) 0.0001(10) 0.0170(10)
C1 0.0231(13) 0.0234(13) 0.0222(13) 0.0024(11) 0.0003(11) 0.0121(11)
C2 0.0321(15) 0.0338(15) 0.0227(14) 0.0017(12) -0.0028(12) 0.0182(13)
C3 0.0373(16) 0.0330(15) 0.0205(14) -0.0013(12) -0.0010(12) 0.0186(13)
C4 0.0258(13) 0.0236(13) 0.0217(13) 0.0000(11) 0.0023(11) 0.0112(11)
C5 0.0315(14) 0.0245(13) 0.0236(14) -0.0023(11) -0.0001(11) 0.0162(12)
C6 0.0460(17) 0.0283(15) 0.0304(16) -0.0051(12) -0.0002(13) 0.0251(14)
C7 0.0367(16) 0.0270(14) 0.0348(16) -0.0010(12) -0.0002(13) 0.0217(13)
C8 0.0260(13) 0.0218(13) 0.0266(14) 0.0028(11) 0.0014(11) 0.0142(11)
C9 0.0238(13) 0.0230(13) 0.0276(14) 0.0036(11) 0.0018(11) 0.0130(11)
C10 0.0306(15) 0.0261(14) 0.0235(15) -0.0006(10) -0.0011(11) 0.0184(12)
C11 0.0325(15) 0.0310(15) 0.0257(14) 0.0025(12) 0.0023(12) 0.0198(13)
C12 0.0435(17) 0.0362(16) 0.0266(15) 0.0077(12) 0.0054(13) 0.0268(14)
C13 0.0428(17) 0.0468(18) 0.0249(15) -0.0015(13) -0.0018(13) 0.0338(15)
C14 0.0300(15) 0.0443(18) 0.0330(16) -0.0017(14) 0.0003(13) 0.0235(14)
C15 0.0305(15) 0.0315(15) 0.0274(15) -0.0005(12) -0.0008(12) 0.0181(13)
C16 0.0352(17) 0.0375(17) 0.0451(19) 0.0138(14) 0.0058(14) 0.0187(14)
C17 0.057(2) 0.071(2) 0.0338(18) 0.0102(16) 0.0017(15) 0.049(2)
C18 0.0308(16) 0.0332(16) 0.0468(19) 0.0046(14) -0.0005(14) 0.0148(13)

loop_
_atom_type_symbol
_atom_type_description
_atom_type_scat_dispersion_real
_atom_type_scat_dispersion_imag
_atom_type_scat_source
C C 0.0033 0.0016 'International Tables Vol C Tables 4.2.6.8 and 6.1.1.4'
H H 0.0000 0.0000 'International Tables Vol C Tables 4.2.6.8 and 6.1.1.4'
N N 0.0061 0.0033 'International Tables Vol C Tables 4.2.6.8 and 6.1.1.4'
Pt Pt -1.7033 8.3905 'International Tables Vol C Tables 4.2.6.8 and 6.1.1.4'

loop_
_geom_angle_atom_site_label_1
_geom_angle_atom_site_label_2
_geom_angle_atom_site_label_3
_geom_angle
_geom_angle_site_symmetry_1
_geom_angle_site_symmetry_3
N1 Pt1 N1 180.000(1) 4_676 .
N1 Pt1 N2 89.63(8) 4_676 4_676
N1 Pt1 N2 90.37(8) . 4_676
N1 Pt1 N2 90.37(8) 4_676 .
N1 Pt1 N2 89.63(8) . .
N2 Pt1 N2 180.0 4_676 .
C4 N1 C1 107.2(2) . .
C4 N1 Pt1 125.57(17) . .
C1 N1 Pt1 127.15(17) . .
C8 N2 C5 107.1(2) . .
C8 N2 Pt1 127.54(17) . .
C5 N2 Pt1 125.34(17) . .
C5 N3 C4 123.5(2) . .
N1 C1 C9 125.4(2) . 4_676
N1 C1 C2 108.5(2) . .
C9 C1 C2 126.1(2) 4_676 .
C3 C2 C1 107.7(2) . .
C3 C2 H2 126.1 . .
C1 C2 H2 126.1 . .
C2 C3 C4 107.4(2) . .
C2 C3 H3 126.3 . .
C4 C3 H3 126.3 . .
N3 C4 N1 128.0(2) . .
N3 C4 C3 122.8(2) . .
N1 C4 C3 109.2(2) . .
N3 C5 N2 128.0(2) . .
N3 C5 C6 123.3(2) . .
N2 C5 C6 108.7(2) . .
C7 C6 C5 107.8(2) . .
C7 C6 H6 126.1 . .
C5 C6 H6 126.1 . .
C6 C7 C8 107.5(2) . .
C6 C7 H7 126.3 . .
C8 C7 H7 126.3 . .
N2 C8 C9 125.2(2) . .
N2 C8 C7 108.9(2) . .
C9 C8 C7 126.0(2) . .
C8 C9 C1 124.3(2) . 4_676
C8 C9 C10 118.0(2) . .
C1 C9 C10 117.6(2) 4_676 .
C11 C10 C15 120.9(2) . .
C11 C10 C9 120.9(2) . .
C15 C10 C9 118.2(2) . .
C12 C11 C10 118.2(3) . .
C12 C11 C16 120.3(3) . .
C10 C11 C16 121.5(2) . .
C13 C12 C11 122.2(3) . .
C13 C12 H12 118.9 . .
C11 C12 H12 118.9 . .
C12 C13 C14 117.9(3) . .
C12 C13 C17 121.4(3) . .
C14 C13 C17 120.7(3) . .
C15 C14 C13 122.3(3) . .
C15 C14 H14 118.9 . .
C13 C14 H14 118.8 . .
C14 C15 C10 118.5(3) . .
C14 C15 C18 120.5(3) . .
C10 C15 C18 121.0(2) . .
C11 C16 H16A 109.5 . .
C11 C16 H16B 109.5 . .
H16A C16 H16B 109.5 . .
C11 C16 H16C 109.5 . .
H16A C16 H16C 109.5 . .
H16B C16 H16C 109.5 . .
C13 C17 H17A 109.5 . .
C13 C17 H17B 109.5 . .
H17A C17 H17B 109.5 . .
C13 C17 H17C 109.5 . .
H17A C17 H17C 109.5 . .
H17B C17 H17C 109.5 . .
C15 C18 H18A 109.5 . .
C15 C18 H18B 109.5 . .
H18A C18 H18B 109.5 . .
C15 C18 H18C 109.5 . .
H18A C18 H18C 109.5 . .
H18B C18 H18C 109.5 . .

loop_
_geom_bond_atom_site_label_1
_geom_bond_atom_site_label_2
_geom_bond_distance
_geom_bond_site_symmetry_2
Pt1 N1 1.984(2) 4_676
Pt1 N1 1.984(2) .
Pt1 N2 1.985(2) 4_676
Pt1 N2 1.985(2) .
N1 C4 1.372(3) .
N1 C1 1.375(3) .
N2 C8 1.374(3) .
N2 C5 1.379(3) .
N3 C5 1.322(3) .
N3 C4 1.327(3) .
C1 C9 1.395(4) 4_676
C1 C2 1.447(4) .
C2 C3 1.341(4) .
C2 H2 0.9500 .
C3 C4 1.438(4) .
C3 H3 0.9500 .
C5 C6 1.438(4) .
C6 C7 1.342(4) .
C6 H6 0.9500 .
C7 C8 1.443(4) .
C7 H7 0.9500 .
C8 C9 1.387(4) .
C9 C1 1.395(4) 4_676
C9 C10 1.508(4) .
C10 C11 1.400(4) .
C10 C15 1.401(4) .
C11 C12 1.399(4) .
C11 C16 1.502(4) .
C12 C13 1.385(4) .
C12 H12 0.9500 .
C13 C14 1.390(4) .
C13 C17 1.513(4) .
C14 C15 1.387(4) .
C14 H14 0.9500 .
C15 C18 1.509(4) .
C16 H16A 0.9800 .
C16 H16B 0.9800 .
C16 H16C 0.9800 .
C17 H17A 0.9800 .
C17 H17B 0.9800 .
C17 H17C 0.9800 .
C18 H18A 0.9800 .
C18 H18B 0.9800 .
C18 H18C 0.9800 .

loop_
_geom_torsion_atom_site_label_1
_geom_torsion_atom_site_label_2
_geom_torsion_atom_site_label_3
_geom_torsion_atom_site_label_4
_geom_torsion
_geom_torsion_site_symmetry_1
_geom_torsion_site_symmetry_4
N1 Pt1 N1 C4 -29(31) 4_676 .
N2 Pt1 N1 C4 -179.7(2) 4_676 .
N2 Pt1 N1 C4 0.3(2) . .
N1 Pt1 N1 C1 149(31) 4_676 .
N2 Pt1 N1 C1 -2.3(2) 4_676 .
N2 Pt1 N1 C1 177.7(2) . .
N1 Pt1 N2 C8 -0.9(2) 4_676 .
N1 Pt1 N2 C8 179.1(2) . .
N2 Pt1 N2 C8 150(8) 4_676 .
N1 Pt1 N2 C5 179.7(2) 4_676 .
N1 Pt1 N2 C5 -0.3(2) . .
N2 Pt1 N2 C5 -29(8) 4_676 .
C4 N1 C1 C9 179.4(2) . 4_676
Pt1 N1 C1 C9 1.7(4) . 4_676
C4 N1 C1 C2 -0.4(3) . .
Pt1 N1 C1 C2 -178.20(17) . .
N1 C1 C2 C3 0.0(3) . .
C9 C1 C2 C3 -179.8(3) 4_676 .
C1 C2 C3 C4 0.4(3) . .
C5 N3 C4 N1 -0.2(4) . .
C5 N3 C4 C3 -178.7(3) . .
C1 N1 C4 N3 -177.9(3) . .
Pt1 N1 C4 N3 -0.1(4) . .
C1 N1 C4 C3 0.7(3) . .
Pt1 N1 C4 C3 178.48(17) . .
C2 C3 C4 N3 178.0(3) . .
C2 C3 C4 N1 -0.7(3) . .
C4 N3 C5 N2 0.3(4) . .
C4 N3 C5 C6 179.9(3) . .
C8 N2 C5 N3 -179.4(3) . .
Pt1 N2 C5 N3 0.1(4) . .
C8 N2 C5 C6 0.9(3) . .
Pt1 N2 C5 C6 -179.61(18) . .
N3 C5 C6 C7 179.8(3) . .
N2 C5 C6 C7 -0.5(3) . .
C5 C6 C7 C8 -0.1(3) . .
C5 N2 C8 C9 178.1(3) . .
Pt1 N2 C8 C9 -1.3(4) . .
C5 N2 C8 C7 -1.0(3) . .
Pt1 N2 C8 C7 179.54(17) . .
C6 C7 C8 N2 0.7(3) . .
C6 C7 C8 C9 -178.4(3) . .
N2 C8 C9 C1 2.9(4) . 4_676
C7 C8 C9 C1 -178.1(3) . 4_676
N2 C8 C9 C10 -173.2(2) . .
C7 C8 C9 C10 5.8(4) . .
C8 C9 C10 C11 -95.0(3) . .
C1 C9 C10 C11 88.7(3) 4_676 .
C8 C9 C10 C15 85.9(3) . .
C1 C9 C10 C15 -90.5(3) 4_676 .
C15 C10 C11 C12 2.3(4) . .
C9 C10 C11 C12 -176.9(3) . .
C15 C10 C11 C16 -176.6(3) . .
C9 C10 C11 C16 4.3(4) . .
C10 C11 C12 C13 0.4(4) . .
C16 C11 C12 C13 179.2(3) . .
C11 C12 C13 C14 -2.0(4) . .
C11 C12 C13 C17 178.1(3) . .
C12 C13 C14 C15 1.0(4) . .
C17 C13 C14 C15 -179.1(3) . .
C13 C14 C15 C10 1.5(4) . .
C13 C14 C15 C18 -177.3(3) . .
C11 C10 C15 C14 -3.2(4) . .
C9 C10 C15 C14 175.9(3) . .
C11 C10 C15 C18 175.6(3) . .
C9 C10 C15 C18 -5.2(4) . .
